data_4111298
loop_
_publ_author_name
'Nicolas Giuseppone'
'Jean-Louis Schmitt'
'Jean-Marie Lehn'

_publ_contact_author_address
;
    Department of Chemistry, University of California, 
    Berkeley, Berkeley, CA 94720-1460 (USA)
;
_publ_contact_author_email ' trauner@cchem.berkeley.edu '
_publ_contact_author_fax ' (+1) 510-643-9480 '
_publ_contact_author_name ' Dirk Trauner'
_publ_contact_author_phone ' (+1) 510-643-5507 '
_publ_section_title
;
 Driven Evolution of a Constitutional Dynamic Library of Molecular Helices
 Toward the Selective Generation of [2 x 2] Gridlike Arrays under the
 Pressure of Metal Ion Coordination
;
_journal_name_full 'Journal of the American Chemical Society'
_journal_page_first 16748
_journal_page_last 16763
_journal_paper_doi 10.1021/ja0666452
_journal_volume 128
_journal_year 2006
_chemical_absolute_configuration rm
_chemical_formula_moiety 'C26 H24 F6 N8 O6 S2'
_chemical_formula_sum 'C26 H24 F6 N8 O6 S2'
_chemical_formula_weight 722.65
_chemical_name_systematic
; 
 ? 
;
_space_group_IT_number 19
_symmetry_cell_setting orthorhombic
_symmetry_space_group_name_Hall 'P 2ac 2ab'
_symmetry_space_group_name_H-M 'P 21 21 21'
_atom_sites_solution_hydrogens geom
_atom_sites_solution_primary direct
_atom_sites_solution_secondary difmap
_audit_creation_method SHELXL-97
_cell_angle_alpha 90.00
_cell_angle_beta 90.00
_cell_angle_gamma 90.00
_cell_formula_units_Z 4
_cell_length_a 9.05800(10)
_cell_length_b 11.4700(2)
_cell_length_c 29.7330(4)
_cell_measurement_reflns_used 4729
_cell_measurement_temperature 173(2)
_cell_measurement_theta_max 30.034
_cell_measurement_theta_min 0.998
_cell_volume 3089.12(8)
_computing_cell_refinement 'Denzo (Nonius B.V., 1998)'
_computing_data_collection 'Collect (Nonius B.V., 1998)'
_computing_data_reduction 'Denzo (Nonius B.V., 1998)'
_computing_molecular_graphics 'PLATON 98 (Spek, 1998)'
_computing_publication_material 'SHELXL-97 (Sheldrick, 1997)'
_computing_structure_refinement 'SHELXL-97 (Sheldrick, 1997)'
_computing_structure_solution 'SHELXS-97 (Sheldrick, 1997)'
_diffrn_ambient_temperature 173(2)
_diffrn_measured_fraction_theta_full 0.997
_diffrn_measured_fraction_theta_max 0.997
_diffrn_measurement_device_type KappaCCD
_diffrn_measurement_method '\p scans'
_diffrn_radiation_monochromator graphite
_diffrn_radiation_source 'fine-focus sealed tube'
_diffrn_radiation_type MoK\a
_diffrn_radiation_wavelength 0.71073
_diffrn_reflns_av_R_equivalents 0.0000
_diffrn_reflns_av_sigmaI/netI 0.0711
_diffrn_reflns_limit_h_max 12
_diffrn_reflns_limit_h_min -12
_diffrn_reflns_limit_k_max 16
_diffrn_reflns_limit_k_min -16
_diffrn_reflns_limit_l_max 41
_diffrn_reflns_limit_l_min -41
_diffrn_reflns_number 8890
_diffrn_reflns_theta_full 30.04
_diffrn_reflns_theta_max 30.04
_diffrn_reflns_theta_min 2.35
_exptl_absorpt_coefficient_mu 0.264
_exptl_absorpt_correction_type none
_exptl_crystal_colour yellow
_exptl_crystal_density_diffrn 1.554
_exptl_crystal_description prism
_exptl_crystal_F_000 1480
_exptl_crystal_size_max 0.16
_exptl_crystal_size_mid 0.10
_exptl_crystal_size_min 0.10
_refine_diff_density_max 0.316
_refine_diff_density_min -0.337
_refine_diff_density_rms 0.057
_refine_ls_abs_structure_details 'Flack H D (1983), Acta Cryst. A39, 876-881'
_refine_ls_abs_structure_Flack -0.04(6)
_refine_ls_extinction_method none
_refine_ls_goodness_of_fit_ref 1.008
_refine_ls_hydrogen_treatment constr
_refine_ls_matrix_type full
_refine_ls_number_parameters 433
_refine_ls_number_reflns 8890
_refine_ls_number_restraints 0
_refine_ls_restrained_S_all 1.008
_refine_ls_R_factor_all 0.0807
_refine_ls_R_factor_gt 0.0499
_refine_ls_shift/su_max 0.003
_refine_ls_shift/su_mean 0.000
_refine_ls_structure_factor_coef Fsqd
_refine_ls_weighting_details 'calc w=1/[\s^2^(Fo^2^)+(0.0486P)^2^+0.4822P] where P=(Fo^2^+2Fc^2^)/3'
_refine_ls_weighting_scheme calc
_refine_ls_wR_factor_gt 0.1008
_refine_ls_wR_factor_ref 0.1128
_reflns_number_gt 6574
_reflns_number_total 8890
_reflns_threshold_expression >2sigma(I)
_cod_data_source_file ja0666452si20061005_010507.cif
_cod_data_source_block ST1293
_cod_database_code 4111298

loop_
_symmetry_equiv_pos_as_xyz
'x, y, z'
'-x+1/2, -y, z+1/2'
'x+1/2, -y+1/2, -z'
'-x, y+1/2, -z+1/2'

loop_
_atom_site_label
_atom_site_type_symbol
_atom_site_fract_x
_atom_site_fract_y
_atom_site_fract_z
_atom_site_U_iso_or_equiv
_atom_site_adp_type
_atom_site_occupancy
_atom_site_symmetry_multiplicity
_atom_site_calc_flag
S1 S 0.67069(7) 0.62894(5) 0.897446(19) 0.02722(13) Uani 1 1 d
S2 S 0.48715(7) 0.17003(5) 0.95096(2) 0.03233(14) Uani 1 1 d
F1 F 0.43624(19) 0.66967(16) 0.84803(7) 0.0585(5) Uani 1 1 d
F2 F 0.6298(2) 0.62585(16) 0.81031(5) 0.0650(5) Uani 1 1 d
F3 F 0.6094(2) 0.79588(13) 0.84007(6) 0.0541(5) Uani 1 1 d
F4 F 0.4401(2) 0.08788(15) 0.87025(6) 0.0687(6) Uani 1 1 d
F5 F 0.4841(2) -0.04350(13) 0.91997(5) 0.0537(5) Uani 1 1 d
F6 F 0.6588(2) 0.06045(14) 0.89380(6) 0.0582(5) Uani 1 1 d
O1 O 0.5988(2) 0.69325(14) 0.93244(6) 0.0402(5) Uani 1 1 d
O2 O 0.8229(2) 0.65723(17) 0.89016(6) 0.0448(5) Uani 1 1 d
O3 O 0.6361(2) 0.50627(13) 0.89682(6) 0.0339(4) Uani 1 1 d
O4 O 0.3325(3) 0.1600(2) 0.95858(11) 0.0820(9) Uani 1 1 d
O5 O 0.5783(3) 0.1308(2) 0.98656(7) 0.0793(9) Uani 1 1 d
O6 O 0.5306(2) 0.27817(14) 0.93105(6) 0.0406(5) Uani 1 1 d
N1 N 0.8007(2) 0.30327(16) 0.87486(7) 0.0288(4) Uani 1 1 d
H1N H 0.7173 0.3425 0.8754 0.035 Uiso 1 1 calc
N2 N 0.7224(2) 0.22834(16) 0.80621(6) 0.0274(4) Uani 1 1 d
N3 N 0.5957(2) 0.28780(16) 0.81532(6) 0.0259(4) Uani 1 1 d
N4 N 0.2431(2) 0.33974(17) 0.76806(6) 0.0266(4) Uani 1 1 d
N5 N 0.0888(2) 0.45712(16) 0.81535(6) 0.0249(4) Uani 1 1 d
N6 N 0.2525(2) 0.51509(15) 0.92037(6) 0.0241(4) Uani 1 1 d
N7 N 0.2261(2) 0.57002(16) 0.95987(6) 0.0265(4) Uani 1 1 d
N8 N 0.4479(2) 0.48705(16) 0.98183(6) 0.0278(4) Uani 1 1 d
H8N H 0.4467 0.4498 0.9560 0.033 Uiso 1 1 calc
C1 C 0.8932(3) 0.3146(2) 0.91010(8) 0.0311(5) Uani 1 1 d
H1 H 0.8659 0.3619 0.9350 0.037 Uiso 1 1 calc
C2 C 1.0258(3) 0.2585(2) 0.91018(8) 0.0327(5) Uani 1 1 d
H2 H 1.0922 0.2656 0.9348 0.039 Uiso 1 1 calc
C3 C 1.0605(3) 0.1898(2) 0.87266(9) 0.0344(6) Uani 1 1 d
H3 H 1.1530 0.1509 0.8716 0.041 Uiso 1 1 calc
C4 C 0.9647(3) 0.1774(2) 0.83756(8) 0.0314(5) Uani 1 1 d
H4 H 0.9899 0.1301 0.8125 0.038 Uiso 1 1 calc
C5 C 0.8285(3) 0.23545(18) 0.83893(7) 0.0246(5) Uani 1 1 d
C6 C 0.7362(3) 0.1523(2) 0.76725(9) 0.0395(6) Uani 1 1 d
H6A H 0.7114 0.1959 0.7399 0.059 Uiso 1 1 calc
H6B H 0.6686 0.0860 0.7705 0.059 Uiso 1 1 calc
H6C H 0.8379 0.1236 0.7651 0.059 Uiso 1 1 calc
C7 C 0.4859(3) 0.2818(2) 0.78815(7) 0.0275(5) Uani 1 1 d
H7 H 0.4928 0.2382 0.7611 0.033 Uiso 1 1 calc
C8 C 0.3493(3) 0.34386(19) 0.79981(7) 0.0248(5) Uani 1 1 d
C9 C 0.3296(3) 0.4015(2) 0.84042(7) 0.0267(5) Uani 1 1 d
H9 H 0.4043 0.4024 0.8628 0.032 Uiso 1 1 calc
C10 C 0.1964(3) 0.45737(19) 0.84666(7) 0.0247(5) Uani 1 1 d
C11 C 0.1183(3) 0.39658(19) 0.77728(7) 0.0248(5) Uani 1 1 d
C12 C -0.0010(3) 0.39467(19) 0.74275(7) 0.0258(5) Uani 1 1 d
C13 C 0.0122(3) 0.3240(2) 0.70475(8) 0.0324(5) Uani 1 1 d
H13 H 0.0979 0.2774 0.7007 0.039 Uiso 1 1 calc
C14 C -0.0995(3) 0.3218(2) 0.67302(8) 0.0373(6) Uani 1 1 d
H14 H -0.0908 0.2723 0.6476 0.045 Uiso 1 1 calc
C15 C -0.2234(3) 0.3909(2) 0.67795(9) 0.0394(6) Uani 1 1 d
H15 H -0.2991 0.3895 0.6559 0.047 Uiso 1 1 calc
C16 C -0.2363(3) 0.4623(2) 0.71550(9) 0.0386(6) Uani 1 1 d
H16 H -0.3208 0.5106 0.7189 0.046 Uiso 1 1 calc
C17 C -0.1269(3) 0.4635(2) 0.74795(8) 0.0330(6) Uani 1 1 d
H17 H -0.1374 0.5113 0.7738 0.040 Uiso 1 1 calc
C18 C 0.1585(3) 0.51903(18) 0.88857(7) 0.0263(5) Uani 1 1 d
H18 H 0.0679 0.5599 0.8917 0.032 Uiso 1 1 calc
C19 C 0.0882(3) 0.6326(2) 0.96835(8) 0.0391(6) Uani 1 1 d
H19A H 0.0077 0.5764 0.9723 0.059 Uiso 1 1 calc
H19B H 0.0661 0.6836 0.9428 0.059 Uiso 1 1 calc
H19C H 0.0983 0.6797 0.9957 0.059 Uiso 1 1 calc
C20 C 0.3332(3) 0.55600(18) 0.99195(7) 0.0242(4) Uani 1 1 d
C21 C 0.3301(3) 0.6092(2) 1.03414(7) 0.0297(5) Uani 1 1 d
H21 H 0.2487 0.6564 1.0428 0.036 Uiso 1 1 calc
C22 C 0.4463(3) 0.5922(2) 1.06273(8) 0.0346(6) Uani 1 1 d
H22 H 0.4445 0.6272 1.0917 0.041 Uiso 1 1 calc
C23 C 0.5669(3) 0.5245(2) 1.05026(8) 0.0341(6) Uani 1 1 d
H23 H 0.6487 0.5154 1.0699 0.041 Uiso 1 1 calc
C24 C 0.5653(3) 0.4716(2) 1.00930(8) 0.0330(6) Uani 1 1 d
H24 H 0.6459 0.4243 1.0001 0.040 Uiso 1 1 calc
C25 C 0.5823(3) 0.6827(2) 0.84671(9) 0.0361(6) Uani 1 1 d
C26 C 0.5207(3) 0.0634(2) 0.90709(8) 0.0360(6) Uani 1 1 d

loop_
_atom_site_aniso_label
_atom_site_aniso_U_11
_atom_site_aniso_U_22
_atom_site_aniso_U_33
_atom_site_aniso_U_23
_atom_site_aniso_U_13
_atom_site_aniso_U_12
S1 0.0270(3) 0.0244(3) 0.0303(3) -0.0016(2) -0.0023(2) 0.0006(2)
S2 0.0353(4) 0.0260(3) 0.0356(3) -0.0003(2) 0.0075(3) -0.0009(3)
F1 0.0311(10) 0.0642(11) 0.0802(12) 0.0193(10) -0.0194(9) -0.0013(9)
F2 0.0965(16) 0.0694(11) 0.0293(8) -0.0035(8) -0.0027(9) 0.0179(11)
F3 0.0556(11) 0.0379(8) 0.0688(11) 0.0226(8) 0.0043(9) 0.0009(8)
F4 0.1058(18) 0.0491(10) 0.0512(10) -0.0035(8) -0.0346(11) -0.0043(10)
F5 0.0747(13) 0.0246(7) 0.0617(10) -0.0004(7) 0.0033(10) -0.0086(8)
F6 0.0545(11) 0.0418(8) 0.0782(12) -0.0050(9) 0.0295(10) 0.0075(8)
O1 0.0520(13) 0.0314(9) 0.0371(9) -0.0114(7) 0.0076(9) -0.0030(8)
O2 0.0224(9) 0.0542(11) 0.0580(12) 0.0003(10) -0.0043(9) -0.0035(9)
O3 0.0404(11) 0.0239(8) 0.0376(9) -0.0021(7) 0.0010(8) 0.0042(7)
O4 0.0432(13) 0.0614(14) 0.141(2) -0.0138(16) 0.0503(16) -0.0128(12)
O5 0.140(3) 0.0525(13) 0.0455(12) -0.0092(10) -0.0384(15) 0.0246(15)
O6 0.0505(13) 0.0248(8) 0.0464(10) -0.0035(7) 0.0156(9) -0.0008(8)
N1 0.0210(11) 0.0324(10) 0.0331(10) -0.0046(8) 0.0014(9) 0.0023(8)
N2 0.0241(11) 0.0310(10) 0.0270(10) -0.0067(8) 0.0009(8) 0.0052(8)
N3 0.0198(10) 0.0293(9) 0.0286(9) -0.0009(8) 0.0040(8) 0.0030(8)
N4 0.0220(10) 0.0334(10) 0.0244(9) -0.0015(8) -0.0015(8) 0.0013(9)
N5 0.0233(10) 0.0279(9) 0.0234(9) -0.0019(7) -0.0016(8) -0.0012(8)
N6 0.0264(11) 0.0242(9) 0.0216(9) -0.0036(7) 0.0006(8) 0.0018(8)
N7 0.0274(11) 0.0283(9) 0.0239(9) -0.0040(8) -0.0005(8) 0.0046(8)
N8 0.0278(12) 0.0321(10) 0.0234(9) -0.0042(8) -0.0020(8) 0.0053(8)
C1 0.0274(13) 0.0338(12) 0.0320(12) -0.0041(10) -0.0021(10) 0.0005(10)
C2 0.0272(14) 0.0335(12) 0.0374(13) 0.0054(10) -0.0027(11) 0.0003(10)
C3 0.0261(14) 0.0332(12) 0.0439(14) 0.0048(11) -0.0005(12) 0.0069(10)
C4 0.0288(14) 0.0302(11) 0.0352(12) -0.0011(10) 0.0031(10) 0.0058(10)
C5 0.0213(12) 0.0235(10) 0.0290(11) 0.0009(9) 0.0040(10) -0.0013(9)
C6 0.0344(15) 0.0480(15) 0.0361(13) -0.0156(12) 0.0030(11) 0.0102(12)
C7 0.0269(13) 0.0329(11) 0.0228(10) -0.0035(9) 0.0004(10) 0.0011(10)
C8 0.0225(12) 0.0261(10) 0.0258(10) 0.0016(9) 0.0024(9) -0.0008(9)
C9 0.0211(12) 0.0340(11) 0.0250(10) -0.0029(9) -0.0041(10) 0.0011(10)
C10 0.0239(13) 0.0253(10) 0.0248(11) -0.0008(9) -0.0004(9) -0.0018(9)
C11 0.0241(12) 0.0262(10) 0.0242(10) 0.0018(8) 0.0008(9) -0.0040(9)
C12 0.0235(12) 0.0325(11) 0.0215(10) 0.0036(8) -0.0011(9) -0.0017(10)
C13 0.0262(13) 0.0420(13) 0.0289(11) 0.0021(10) 0.0004(10) -0.0020(11)
C14 0.0390(16) 0.0484(14) 0.0243(11) 0.0000(11) -0.0045(11) -0.0095(13)
C15 0.0376(16) 0.0450(14) 0.0357(13) 0.0085(12) -0.0134(12) -0.0090(12)
C16 0.0278(14) 0.0442(14) 0.0438(15) 0.0051(12) -0.0090(12) 0.0010(12)
C17 0.0290(15) 0.0351(12) 0.0349(13) -0.0015(10) -0.0046(11) 0.0007(10)
C18 0.0247(13) 0.0271(10) 0.0272(11) -0.0023(9) 0.0004(10) 0.0025(9)
C19 0.0367(16) 0.0457(14) 0.0348(13) -0.0100(12) -0.0041(11) 0.0190(12)
C20 0.0237(12) 0.0228(10) 0.0261(10) -0.0002(8) 0.0001(9) 0.0003(9)
C21 0.0297(14) 0.0313(11) 0.0282(11) -0.0066(9) -0.0019(10) 0.0025(10)
C22 0.0456(17) 0.0295(12) 0.0285(11) -0.0042(9) -0.0050(11) -0.0015(11)
C23 0.0363(15) 0.0337(12) 0.0324(12) 0.0009(11) -0.0111(11) -0.0001(11)
C24 0.0296(15) 0.0371(13) 0.0324(12) 0.0015(11) -0.0032(11) 0.0084(11)
C25 0.0339(16) 0.0327(12) 0.0418(14) 0.0084(11) 0.0001(12) 0.0025(11)
C26 0.0382(16) 0.0286(12) 0.0412(13) 0.0024(10) 0.0011(12) -0.0011(11)

loop_
_atom_type_symbol
_atom_type_description
_atom_type_scat_dispersion_real
_atom_type_scat_dispersion_imag
_atom_type_scat_source
C C 0.0033 0.0016 'International Tables Vol C Tables 4.2.6.8 and 6.1.1.4'
H H 0.0000 0.0000 'International Tables Vol C Tables 4.2.6.8 and 6.1.1.4'
O O 0.0106 0.0060 'International Tables Vol C Tables 4.2.6.8 and 6.1.1.4'
N N 0.0061 0.0033 'International Tables Vol C Tables 4.2.6.8 and 6.1.1.4'
S S 0.1246 0.1234 'International Tables Vol C Tables 4.2.6.8 and 6.1.1.4'
F F 0.0171 0.0103 'International Tables Vol C Tables 4.2.6.8 and 6.1.1.4'

loop_
_geom_angle_atom_site_label_1
_geom_angle_atom_site_label_2
_geom_angle_atom_site_label_3
_geom_angle
O1 S1 O2 115.50(12)
O1 S1 O3 114.43(11)
O2 S1 O3 115.35(11)
O1 S1 C25 103.20(12)
O2 S1 C25 102.81(12)
O3 S1 C25 102.99(11)
O5 S2 O4 115.4(2)
O5 S2 O6 115.14(15)
O4 S2 O6 114.02(14)
O5 S2 C26 103.02(13)
O4 S2 C26 102.97(15)
O6 S2 C26 103.96(11)
C5 N1 C1 123.9(2)
C5 N1 H1N 118.1
C1 N1 H1N 118.1
N3 N2 C5 114.85(18)
N3 N2 C6 122.1(2)
C5 N2 C6 122.7(2)
C7 N3 N2 120.07(19)
C11 N4 C8 116.33(19)
C10 N5 C11 115.82(19)
C18 N6 N7 120.60(19)
N6 N7 C20 115.09(18)
N6 N7 C19 121.92(18)
C20 N7 C19 122.85(19)
C20 N8 C24 123.47(19)
C20 N8 H8N 118.3
C24 N8 H8N 118.3
N1 C1 C2 120.2(2)
N1 C1 H1 119.9
C2 C1 H1 119.9
C1 C2 C3 117.5(2)
C1 C2 H2 121.3
C3 C2 H2 121.3
C4 C3 C2 121.7(2)
C4 C3 H3 119.2
C2 C3 H3 119.2
C3 C4 C5 119.2(2)
C3 C4 H4 120.4
C5 C4 H4 120.4
N1 C5 N2 117.9(2)
N1 C5 C4 117.5(2)
N2 C5 C4 124.6(2)
N2 C6 H6A 109.5
N2 C6 H6B 109.5
H6A C6 H6B 109.5
N2 C6 H6C 109.5
H6A C6 H6C 109.5
H6B C6 H6C 109.5
N3 C7 C8 118.58(19)
N3 C7 H7 120.7
C8 C7 H7 120.7
N4 C8 C9 122.3(2)
N4 C8 C7 114.75(19)
C9 C8 C7 123.0(2)
C10 C9 C8 116.8(2)
C10 C9 H9 121.6
C8 C9 H9 121.6
N5 C10 C9 122.6(2)
N5 C10 C18 114.6(2)
C9 C10 C18 122.7(2)
N4 C11 N5 126.1(2)
N4 C11 C12 117.76(19)
N5 C11 C12 116.1(2)
C17 C12 C13 119.2(2)
C17 C12 C11 120.5(2)
C13 C12 C11 120.2(2)
C14 C13 C12 120.0(2)
C14 C13 H13 120.0
C12 C13 H13 120.0
C15 C14 C13 120.8(2)
C15 C14 H14 119.6
C13 C14 H14 119.6
C14 C15 C16 119.4(2)
C14 C15 H15 120.3
C16 C15 H15 120.3
C17 C16 C15 120.4(3)
C17 C16 H16 119.8
C15 C16 H16 119.8
C16 C17 C12 120.2(2)
C16 C17 H17 119.9
C12 C17 H17 119.9
N6 C18 C10 117.1(2)
N6 C18 H18 121.5
C10 C18 H18 121.5
N7 C19 H19A 109.5
N7 C19 H19B 109.5
H19A C19 H19B 109.5
N7 C19 H19C 109.5
H19A C19 H19C 109.5
H19B C19 H19C 109.5
N8 C20 N7 117.51(19)
N8 C20 C21 118.4(2)
N7 C20 C21 124.1(2)
C22 C21 C20 118.8(2)
C22 C21 H21 120.6
C20 C21 H21 120.6
C21 C22 C23 121.3(2)
C21 C22 H22 119.4
C23 C22 H22 119.4
C24 C23 C22 118.6(2)
C24 C23 H23 120.7
C22 C23 H23 120.7
N8 C24 C23 119.3(2)
N8 C24 H24 120.3
C23 C24 H24 120.3
F1 C25 F2 106.8(2)
F1 C25 F3 107.2(2)
F2 C25 F3 107.2(2)
F1 C25 S1 112.06(18)
F2 C25 S1 111.45(17)
F3 C25 S1 111.80(19)
F6 C26 F5 107.6(2)
F6 C26 F4 106.1(2)
F5 C26 F4 107.0(2)
F6 C26 S2 113.16(19)
F5 C26 S2 111.94(17)
F4 C26 S2 110.70(18)

loop_
_geom_bond_atom_site_label_1
_geom_bond_atom_site_label_2
_geom_bond_distance
S1 O1 1.4320(18)
S1 O2 1.4325(19)
S1 O3 1.4416(16)
S1 C25 1.816(3)
S2 O5 1.416(2)
S2 O4 1.424(2)
S2 O6 1.4297(18)
S2 C26 1.814(3)
F1 C25 1.332(3)
F2 C25 1.335(3)
F3 C25 1.336(3)
F4 C26 1.346(3)
F5 C26 1.326(3)
F6 C26 1.312(3)
N1 C5 1.345(3)
N1 C1 1.348(3)
N1 H1N 0.8800
N2 N3 1.362(3)
N2 C5 1.370(3)
N2 C6 1.456(3)
N3 C7 1.283(3)
N4 C11 1.333(3)
N4 C8 1.348(3)
N5 C10 1.347(3)
N5 C11 1.355(3)
N6 C18 1.274(3)
N6 N7 1.354(2)
N7 C20 1.370(3)
N7 C19 1.463(3)
N8 C20 1.339(3)
N8 C24 1.353(3)
N8 H8N 0.8800
C1 C2 1.363(3)
C1 H1 0.9500
C2 C3 1.401(3)
C2 H2 0.9500
C3 C4 1.365(4)
C3 H3 0.9500
C4 C5 1.402(3)
C4 H4 0.9500
C6 H6A 0.9800
C6 H6B 0.9800
C6 H6C 0.9800
C7 C8 1.469(3)
C7 H7 0.9500
C8 C9 1.388(3)
C9 C10 1.379(3)
C9 H9 0.9500
C10 C18 1.474(3)
C11 C12 1.491(3)
C12 C17 1.395(3)
C12 C13 1.396(3)
C13 C14 1.384(3)
C13 H13 0.9500
C14 C15 1.382(4)
C14 H14 0.9500
C15 C16 1.390(4)
C15 H15 0.9500
C16 C17 1.383(3)
C16 H16 0.9500
C17 H17 0.9500
C18 H18 0.9500
C19 H19A 0.9800
C19 H19B 0.9800
C19 H19C 0.9800
C20 C21 1.395(3)
C21 C22 1.367(4)
C21 H21 0.9500
C22 C23 1.391(4)
C22 H22 0.9500
C23 C24 1.361(3)
C23 H23 0.9500
C24 H24 0.9500

loop_
_geom_torsion_atom_site_label_1
_geom_torsion_atom_site_label_2
_geom_torsion_atom_site_label_3
_geom_torsion_atom_site_label_4
_geom_torsion
C5 N2 N3 C7 -176.1(2)
C6 N2 N3 C7 -3.1(3)
C18 N6 N7 C20 177.8(2)
C18 N6 N7 C19 1.9(3)
C5 N1 C1 C2 2.1(4)
N1 C1 C2 C3 0.0(4)
C1 C2 C3 C4 -1.1(4)
C2 C3 C4 C5 0.4(4)
C1 N1 C5 N2 177.5(2)
C1 N1 C5 C4 -2.8(3)
N3 N2 C5 N1 -3.1(3)
C6 N2 C5 N1 -176.1(2)
N3 N2 C5 C4 177.2(2)
C6 N2 C5 C4 4.2(4)
C3 C4 C5 N1 1.5(3)
C3 C4 C5 N2 -178.8(2)
N2 N3 C7 C8 177.95(19)
C11 N4 C8 C9 1.5(3)
C11 N4 C8 C7 -179.1(2)
N3 C7 C8 N4 175.6(2)
N3 C7 C8 C9 -5.0(3)
N4 C8 C9 C10 -1.4(3)
C7 C8 C9 C10 179.2(2)
C11 N5 C10 C9 1.0(3)
C11 N5 C10 C18 -177.16(19)
C8 C9 C10 N5 0.1(3)
C8 C9 C10 C18 178.2(2)
C8 N4 C11 N5 -0.2(3)
C8 N4 C11 C12 179.51(19)
C10 N5 C11 N4 -1.0(3)
C10 N5 C11 C12 179.24(19)
N4 C11 C12 C17 -172.4(2)
N5 C11 C12 C17 7.4(3)
N4 C11 C12 C13 7.5(3)
N5 C11 C12 C13 -172.7(2)
C17 C12 C13 C14 -0.7(4)
C11 C12 C13 C14 179.4(2)
C12 C13 C14 C15 1.4(4)
C13 C14 C15 C16 -0.7(4)
C14 C15 C16 C17 -0.7(4)
C15 C16 C17 C12 1.3(4)
C13 C12 C17 C16 -0.6(4)
C11 C12 C17 C16 179.2(2)
N7 N6 C18 C10 179.69(18)
N5 C10 C18 N6 175.4(2)
C9 C10 C18 N6 -2.8(3)
C24 N8 C20 N7 175.7(2)
C24 N8 C20 C21 -4.1(3)
N6 N7 C20 N8 -2.6(3)
C19 N7 C20 N8 173.3(2)
N6 N7 C20 C21 177.2(2)
C19 N7 C20 C21 -6.9(4)
N8 C20 C21 C22 2.3(3)
N7 C20 C21 C22 -177.5(2)
C20 C21 C22 C23 0.8(4)
C21 C22 C23 C24 -2.3(4)
C20 N8 C24 C23 2.6(4)
C22 C23 C24 N8 0.6(4)
O1 S1 C25 F1 -56.3(2)
O2 S1 C25 F1 -176.74(19)
O3 S1 C25 F1 63.1(2)
O1 S1 C25 F2 -175.93(19)
O2 S1 C25 F2 63.6(2)
O3 S1 C25 F2 -56.6(2)
O1 S1 C25 F3 64.1(2)
O2 S1 C25 F3 -56.3(2)
O3 S1 C25 F3 -176.53(18)
O5 S2 C26 F6 -61.5(2)
O4 S2 C26 F6 178.2(2)
O6 S2 C26 F6 59.0(2)
O5 S2 C26 F5 60.3(2)
O4 S2 C26 F5 -60.1(2)
O6 S2 C26 F5 -179.25(19)
O5 S2 C26 F4 179.6(2)
O4 S2 C26 F4 59.2(2)
O6 S2 C26 F4 -60.0(2)

loop_
_cod_related_entry_id
_cod_related_entry_database
_cod_related_entry_code
1 ChemSpider 30660433
